data_4300342
loop_
_publ_author_name
'Konu, Jari'
'Chivers, Tristram'
'Schatte, Gabriele'
'Parvez, Masood'
'Laitinen, Risto S.'

_publ_section_title
;
 Formation of N--I Charge-Transfer Bonds and Ion Pairs in Polyiodides with
 Imidotellurium Cations
;
_journal_coden_ASTM INOCAJ
_journal_issue 8
_journal_name_full 'Inorganic Chemistry'
_journal_page_first 2973
_journal_page_last 2982
_journal_paper_doi 10.1021/ic050058k
_journal_volume 44
_journal_year 2005
_chemical_formula_sum 'C15 H33 I3 N4 O Te2'
_chemical_formula_weight 921.35
_space_group_IT_number 14
_symmetry_cell_setting monoclinic
_symmetry_space_group_name_Hall '-P 2yn'
_symmetry_space_group_name_H-M 'P 1 21/n 1'
_cell_angle_alpha 90.00
_cell_angle_beta 93.90(3)
_cell_angle_gamma 90.00
_cell_formula_units_Z 4
_cell_length_a 12.179(2)
_cell_length_b 15.6740(11)
_cell_length_c 14.360(3)
_cell_measurement_temperature 173(2)
_cell_volume 2734.9(8)
_diffrn_ambient_temperature 173(2)
_exptl_crystal_density_diffrn 2.238
_cod_duplicate_entry 4301067
_cod_original_sg_symbol_H-M 'P 21/n'
_cod_database_code 4300342

loop_
_symmetry_equiv_pos_as_xyz
'x, y, z'
'-x+1/2, y+1/2, -z+1/2'
'-x, -y, -z'
'x-1/2, -y-1/2, z-1/2'

loop_
_atom_site_label
_atom_site_type_symbol
_atom_site_fract_x
_atom_site_fract_y
_atom_site_fract_z
_atom_site_U_iso_or_equiv
_atom_site_adp_type
_atom_site_occupancy
_atom_site_symmetry_multiplicity
_atom_site_calc_flag
_atom_site_refinement_flags
_atom_site_disorder_assembly
_atom_site_disorder_group
I1 I 0.14775(2) 0.222731(19) -0.036759(19) 0.04172(9) Uani 1 1 d . . .
I2 I 0.01454(2) 0.258662(17) 0.126537(18) 0.03395(8) Uani 1 1 d . . .
I3 I -0.11484(3) 0.29055(3) 0.28063(2) 0.06522(12) Uani 1 1 d . . .
Te1 Te 0.415921(19) 0.076050(15) 0.007245(16) 0.02489(7) Uani 1 1 d . . .
Te2 Te 0.270815(18) 0.113713(15) 0.174282(15) 0.02444(7) Uani 1 1 d . . .
O1 O 0.5583(2) 0.04208(16) 0.05753(18) 0.0306(6) Uani 1 1 d . . .
N1 N 0.3025(2) 0.02040(19) 0.0843(2) 0.0254(7) Uani 1 1 d . . .
N2 N 0.4086(2) 0.15170(19) 0.1265(2) 0.0265(7) Uani 1 1 d . . .
N3 N 0.3259(3) 0.0607(2) 0.2922(2) 0.0333(8) Uani 1 1 d . . .
N4 N 0.9354(5) -0.0226(4) 0.3030(5) 0.0995(19) Uani 1 1 d . . .
C10 C 0.2180(3) -0.0465(2) 0.0531(3) 0.0288(8) Uani 1 1 d . . .
C11 C 0.2667(4) -0.1337(3) 0.0801(3) 0.0431(10) Uani 1 1 d . . .
H11A H 0.2846 -0.1355 0.1477 0.052 Uiso 1 1 calc R . .
H11B H 0.3338 -0.1430 0.0475 0.052 Uiso 1 1 calc R . .
H11C H 0.2130 -0.1784 0.0626 0.052 Uiso 1 1 calc R . .
C12 C 0.1886(3) -0.0409(3) -0.0524(3) 0.0371(9) Uani 1 1 d . . .
H12A H 0.1575 0.0154 -0.0677 0.045 Uiso 1 1 calc R . .
H12B H 0.1344 -0.0851 -0.0708 0.045 Uiso 1 1 calc R . .
H12C H 0.2551 -0.0496 -0.0860 0.045 Uiso 1 1 calc R . .
C13 C 0.1138(3) -0.0318(3) 0.1051(3) 0.0372(10) Uani 1 1 d . . .
H13A H 0.0826 0.0241 0.0881 0.045 Uiso 1 1 calc R . .
H13B H 0.1325 -0.0337 0.1726 0.045 Uiso 1 1 calc R . .
H13C H 0.0599 -0.0765 0.0879 0.045 Uiso 1 1 calc R . .
C20 C 0.4630(3) 0.2360(2) 0.1449(3) 0.0280(8) Uani 1 1 d . . .
C21 C 0.5800(4) 0.2198(3) 0.1858(4) 0.0503(12) Uani 1 1 d . . .
H21A H 0.6209 0.1880 0.1407 0.060 Uiso 1 1 calc R . .
H21B H 0.5777 0.1867 0.2435 0.060 Uiso 1 1 calc R . .
H21C H 0.6167 0.2745 0.1995 0.060 Uiso 1 1 calc R . .
C22 C 0.4006(4) 0.2857(3) 0.2165(3) 0.0402(10) Uani 1 1 d . . .
H22A H 0.3251 0.2965 0.1911 0.048 Uiso 1 1 calc R . .
H22B H 0.4378 0.3402 0.2301 0.048 Uiso 1 1 calc R . .
H22C H 0.3989 0.2523 0.2740 0.048 Uiso 1 1 calc R . .
C23 C 0.4650(4) 0.2875(3) 0.0555(3) 0.0464(11) Uani 1 1 d . . .
H23A H 0.5051 0.2557 0.0098 0.056 Uiso 1 1 calc R . .
H23B H 0.5019 0.3421 0.0688 0.056 Uiso 1 1 calc R . .
H23C H 0.3895 0.2979 0.0302 0.056 Uiso 1 1 calc R . .
C30 C 0.2665(3) 0.0669(3) 0.3797(3) 0.0353(9) Uani 1 1 d . . .
C31 C 0.1646(4) 0.1233(3) 0.3621(3) 0.0481(12) Uani 1 1 d . . .
H31A H 0.1155 0.0979 0.3128 0.058 Uiso 1 1 calc R . .
H31B H 0.1871 0.1802 0.3426 0.058 Uiso 1 1 calc R . .
H31C H 0.1260 0.1278 0.4195 0.058 Uiso 1 1 calc R . .
C32 C 0.3426(4) 0.1064(3) 0.4565(3) 0.0575(13) Uani 1 1 d . . .
H32A H 0.3649 0.1635 0.4373 0.069 Uiso 1 1 calc R . .
H32B H 0.4080 0.0704 0.4677 0.069 Uiso 1 1 calc R . .
H32C H 0.3038 0.1107 0.5139 0.069 Uiso 1 1 calc R . .
C33 C 0.2303(5) -0.0221(3) 0.4077(3) 0.0548(13) Uani 1 1 d . . .
H33A H 0.1813 -0.0464 0.3576 0.066 Uiso 1 1 calc R . .
H33B H 0.1911 -0.0184 0.4650 0.066 Uiso 1 1 calc R . .
H33C H 0.2951 -0.0587 0.4186 0.066 Uiso 1 1 calc R . .
C41 C 0.4304(4) 0.0133(3) 0.2952(3) 0.0516(13) Uani 1 1 d . . .
H41A H 0.4600 0.0145 0.2334 0.062 Uiso 1 1 calc R . .
H41B H 0.4175 -0.0460 0.3133 0.062 Uiso 1 1 calc R . .
H41C H 0.4833 0.0398 0.3409 0.062 Uiso 1 1 calc R . .
C1 C 0.7433(5) 0.0419(5) 0.3078(4) 0.082(2) Uani 1 1 d . . .
H1A H 0.7144 0.0547 0.2440 0.098 Uiso 1 1 calc . . .
H1B H 0.7466 0.0944 0.3449 0.098 Uiso 1 1 calc . . .
H1C H 0.6949 0.0007 0.3360 0.098 Uiso 1 1 calc . . .
C2 C 0.8516(5) 0.0064(4) 0.3058(4) 0.0641(15) Uani 1 1 d . . .

loop_
_atom_site_aniso_label
_atom_site_aniso_U_11
_atom_site_aniso_U_22
_atom_site_aniso_U_33
_atom_site_aniso_U_23
_atom_site_aniso_U_13
_atom_site_aniso_U_12
I1 0.04211(17) 0.04999(19) 0.03338(15) 0.00497(12) 0.00487(12) 0.00706(13)
I2 0.03330(15) 0.03255(15) 0.03515(15) -0.00223(11) -0.00403(11) 0.00457(11)
I3 0.0547(2) 0.0967(3) 0.04509(19) -0.02152(18) 0.00942(16) 0.00966(19)
Te1 0.02810(13) 0.02336(14) 0.02398(13) -0.00211(9) 0.00727(10) -0.00061(10)
Te2 0.02438(13) 0.02564(14) 0.02380(13) -0.00060(9) 0.00524(10) 0.00428(10)
O1 0.0257(13) 0.0304(15) 0.0362(15) -0.0109(12) 0.0068(11) 0.0001(11)
N1 0.0263(16) 0.0249(17) 0.0253(16) -0.0029(12) 0.0042(13) -0.0024(13)
N2 0.0303(16) 0.0220(16) 0.0276(16) -0.0030(13) 0.0062(13) 0.0016(13)
N3 0.0374(19) 0.039(2) 0.0239(16) 0.0046(14) 0.0037(14) 0.0074(15)
N4 0.066(4) 0.081(4) 0.151(6) 0.008(4) -0.003(3) 0.016(3)
C10 0.0257(19) 0.024(2) 0.037(2) -0.0005(16) 0.0034(16) -0.0033(16)
C11 0.044(2) 0.029(2) 0.058(3) 0.000(2) 0.010(2) -0.0049(19)
C12 0.030(2) 0.041(2) 0.039(2) -0.0104(19) -0.0009(18) -0.0053(19)
C13 0.031(2) 0.038(2) 0.043(2) -0.0054(19) 0.0088(18) -0.0087(18)
C20 0.033(2) 0.0186(19) 0.033(2) -0.0054(15) 0.0050(17) 0.0004(15)
C21 0.040(3) 0.041(3) 0.068(3) -0.023(2) -0.007(2) -0.001(2)
C22 0.048(3) 0.029(2) 0.044(2) -0.0079(19) 0.012(2) -0.0017(19)
C23 0.061(3) 0.035(3) 0.044(3) 0.001(2) 0.010(2) -0.017(2)
C30 0.046(2) 0.037(2) 0.024(2) -0.0039(16) 0.0071(18) -0.0074(19)
C31 0.060(3) 0.047(3) 0.040(2) -0.008(2) 0.027(2) -0.004(2)
C32 0.077(4) 0.061(3) 0.035(2) -0.007(2) -0.002(2) -0.017(3)
C33 0.074(3) 0.047(3) 0.044(3) 0.006(2) 0.011(2) -0.017(3)
C41 0.049(3) 0.065(3) 0.041(3) 0.017(2) 0.003(2) 0.023(2)
C1 0.067(4) 0.119(6) 0.060(4) 0.008(4) 0.004(3) 0.041(4)
C2 0.051(3) 0.062(4) 0.078(4) 0.012(3) -0.002(3) 0.014(3)

loop_
_geom_bond_atom_site_label_1
_geom_bond_atom_site_label_2
_geom_bond_distance
_geom_bond_site_symmetry_2
_geom_bond_publ_flag
I1 I2 2.9943(9) . ?
I2 I3 2.8467(9) . ?
Te1 O1 1.908(3) . ?
Te1 N1 2.026(3) . ?
Te1 N2 2.090(3) . ?
Te1 O1 2.105(2) 3_655 ?
Te1 Te2 3.1309(9) . ?
Te1 Te1 3.1590(6) 3_655 ?
Te2 N2 1.948(3) . ?
Te2 N3 1.962(3) . ?
Te2 N1 2.006(3) . ?
O1 Te1 2.105(2) 3_655 ?
N1 C10 1.515(5) . ?
N2 C20 1.494(5) . ?
N3 C41 1.472(5) . ?
N3 C30 1.495(5) . ?
N4 C2 1.120(7) . ?
C10 C11 1.529(5) . ?
C10 C13 1.533(5) . ?
C10 C12 1.535(5) . ?
C11 H11A 0.9800 . ?
C11 H11B 0.9800 . ?
C11 H11C 0.9800 . ?
C12 H12A 0.9800 . ?
C12 H12B 0.9800 . ?
C12 H12C 0.9800 . ?
C13 H13A 0.9800 . ?
C13 H13B 0.9800 . ?
C13 H13C 0.9800 . ?
C20 C23 1.518(6) . ?
C20 C21 1.526(6) . ?
C20 C22 1.532(5) . ?
C21 H21A 0.9800 . ?
C21 H21B 0.9800 . ?
C21 H21C 0.9800 . ?
C22 H22A 0.9800 . ?
C22 H22B 0.9800 . ?
C22 H22C 0.9800 . ?
C23 H23A 0.9800 . ?
C23 H23B 0.9800 . ?
C23 H23C 0.9800 . ?
C30 C32 1.523(6) . ?
C30 C33 1.526(6) . ?
C30 C31 1.530(6) . ?
C31 H31A 0.9800 . ?
C31 H31B 0.9800 . ?
C31 H31C 0.9800 . ?
C32 H32A 0.9800 . ?
C32 H32B 0.9800 . ?
C32 H32C 0.9800 . ?
C33 H33A 0.9800 . ?
C33 H33B 0.9800 . ?
C33 H33C 0.9800 . ?
C41 H41A 0.9800 . ?
C41 H41B 0.9800 . ?
C41 H41C 0.9800 . ?
C1 C2 1.434(7) . ?
C1 H1A 0.9800 . ?
C1 H1B 0.9800 . ?
C1 H1C 0.9800 . ?
